data_8102245
loop_
_publ_author_name
'Xin-Hua Liu'
'Qin Lu'
'Lei Zhang'
'Lei Shi'

_publ_section_title
;
 Crystal structure of hexaaquacopper(II) dinitrate
 hexamethylene-tetramine tetrahydrate, [Cu(H2O)6][NO3]2(N4C6H12)2
 &#x00B7; 4H2O
;
_journal_issue 2
_journal_name_full 'Zeitschrift f\"ur Kristallographie - New Crystal Structures'
_journal_page_first 117
_journal_volume 223
_journal_year 2008
_chemical_formula_moiety '2(C6 H12 N4), Cu H12 O6, 2(N O3), 4(H2 O)'
_chemical_formula_sum 'C12 H44 Cu N10 O16'
_chemical_formula_weight 648.11
_space_group_IT_number 2
_symmetry_cell_setting triclinic
_symmetry_space_group_name_Hall '-P 1'
_symmetry_space_group_name_H-M 'P -1'
_atom_sites_solution_hydrogens geom
_atom_sites_solution_primary direct
_atom_sites_solution_secondary difmap
_audit_creation_method SHELXL-97
_cell_angle_alpha 87.743(5)
_cell_angle_beta 75.674(4)
_cell_angle_gamma 61.248(5)
_cell_formula_units_Z 1
_cell_length_a 9.105(4)
_cell_length_b 9.350(4)
_cell_length_c 9.700(4)
_cell_measurement_reflns_used 1685
_cell_measurement_temperature 298(2)
_cell_measurement_theta_max 25.67
_cell_measurement_theta_min 3.88
_cell_volume 698.4(5)
_computing_cell_refinement SMART
_computing_data_collection 'SMART (Siemens, 1996)'
_computing_data_reduction 'SAINT (Siemens, 1996)'
_computing_molecular_graphics 'SHELXTL (Sheldrick, 1997b)'
_computing_publication_material SHELXTL
_computing_structure_refinement 'SHELXL97 (Sheldrick, 1997a)'
_computing_structure_solution 'SHELXS97 (Sheldrick, 1997a)'
_diffrn_ambient_temperature 298(2)
_diffrn_measured_fraction_theta_full 0.986
_diffrn_measured_fraction_theta_max 0.986
_diffrn_measurement_device_type 'Bruker APEX area-detector diffractometer'
_diffrn_measurement_method '\f and \w scan'
_diffrn_radiation_monochromator graphite
_diffrn_radiation_source 'fine-focus sealed tube'
_diffrn_radiation_type MoK\a
_diffrn_radiation_wavelength 0.71073
_diffrn_reflns_av_R_equivalents 0.0151
_diffrn_reflns_av_sigmaI/netI 0.0249
_diffrn_reflns_limit_h_max 9
_diffrn_reflns_limit_h_min -10
_diffrn_reflns_limit_k_max 11
_diffrn_reflns_limit_k_min -10
_diffrn_reflns_limit_l_max 11
_diffrn_reflns_limit_l_min -11
_diffrn_reflns_number 3681
_diffrn_reflns_theta_full 25.00
_diffrn_reflns_theta_max 25.00
_diffrn_reflns_theta_min 2.18
_exptl_absorpt_coefficient_mu 0.868
_exptl_absorpt_correction_T_max 0.8594
_exptl_absorpt_correction_T_min 0.7627
_exptl_absorpt_correction_type multi-scan
_exptl_absorpt_process_details '(SADABS; Sheldrick, 1996)'
_exptl_crystal_colour 'blue green'
_exptl_crystal_density_diffrn 1.541
_exptl_crystal_density_method 'not measured'
_exptl_crystal_description prism
_exptl_crystal_F_000 343
_exptl_crystal_size_max 0.33
_exptl_crystal_size_mid 0.25
_exptl_crystal_size_min 0.18
_refine_diff_density_max 2.085
_refine_diff_density_min -2.074
_refine_diff_density_rms 0.122
_refine_ls_extinction_method none
_refine_ls_goodness_of_fit_ref 1.058
_refine_ls_hydrogen_treatment mixed
_refine_ls_matrix_type full
_refine_ls_number_parameters 248
_refine_ls_number_reflns 2430
_refine_ls_number_restraints 57
_refine_ls_restrained_S_all 1.046
_refine_ls_R_factor_all 0.0722
_refine_ls_R_factor_gt 0.0687
_refine_ls_shift/su_max 0.000
_refine_ls_shift/su_mean 0.000
_refine_ls_structure_factor_coef Fsqd
_refine_ls_weighting_details 'calc w=1/[\s^2^(Fo^2^)+(0.1223P)^2^+1.7959P] where P=(Fo^2^+2Fc^2^)/3'
_refine_ls_weighting_scheme calc
_refine_ls_wR_factor_gt 0.1857
_refine_ls_wR_factor_ref 0.1904
_reflns_number_gt 2257
_reflns_number_total 2430
_reflns_threshold_expression I>2\s(I)
_cod_data_source_file 1267-2202.cff
_cod_data_source_block a
_cod_original_cell_volume 698.3(5)
_cod_database_code 8102245

loop_
_symmetry_equiv_pos_as_xyz
'x, y, z'
'-x, -y, -z'

loop_
_atom_site_label
_atom_site_type_symbol
_atom_site_fract_x
_atom_site_fract_y
_atom_site_fract_z
_atom_site_U_iso_or_equiv
_atom_site_adp_type
_atom_site_occupancy
_atom_site_symmetry_multiplicity
_atom_site_calc_flag
_atom_site_refinement_flags
_atom_site_disorder_assembly
_atom_site_disorder_group
Cu1 Cu 0.0000 1.0000 0.0000 0.0276(3) Uani 1 2 d SU . .
N1 N 0.0678(9) 0.1775(8) 0.4950(7) 0.0781(8) Uani 1 1 d U . .
N2 N 0.3474(5) 0.1896(5) 0.8376(4) 0.0352(9) Uani 1 1 d U . .
N3 N 0.4507(5) 0.2982(5) 0.6250(4) 0.0368(9) Uani 1 1 d U . .
N4 N 0.5478(5) 0.2926(5) 0.8393(4) 0.0329(8) Uani 1 1 d U . .
N5 N 0.2478(5) 0.4831(5) 0.8371(4) 0.0340(8) Uani 1 1 d U . .
O1 O 0.1079(4) 0.8196(4) 0.1306(3) 0.0349(7) Uani 1 1 d DU . .
O2 O 0.2424(4) 0.9511(4) -0.1071(3) 0.0340(7) Uani 1 1 d DU . .
O3 O -0.0084(4) 1.1773(4) 0.1268(4) 0.0374(8) Uani 1 1 d DU . .
O4 O 0.0997(7) 0.0742(7) 0.5795(5) 0.0781(8) Uani 1 1 d U . .
O5 O -0.0304(7) 0.3214(7) 0.5379(5) 0.0781(8) Uani 1 1 d U . .
O6 O 0.1354(7) 0.1413(7) 0.3647(5) 0.0781(8) Uani 1 1 d U . .
O7 O 0.5197(5) 0.2701(5) 0.3235(4) 0.0552(10) Uani 1 1 d D . .
O8 O 0.8046(7) 0.5917(7) 0.7427(5) 0.0685(12) Uani 1 1 d D . .
C1 C 0.4008(7) 0.1754(7) 0.6804(6) 0.0408(11) Uani 1 1 d U . .
C2 C 0.4944(6) 0.1699(6) 0.8904(6) 0.0361(10) Uani 1 1 d U . .
C3 C 0.2012(6) 0.3559(6) 0.8884(6) 0.0358(10) Uani 1 1 d U . .
C4 C 0.5951(6) 0.2768(7) 0.6821(5) 0.0376(10) Uani 1 1 d U . .
C5 C 0.3026(7) 0.4610(7) 0.6795(5) 0.0383(10) Uani 1 1 d U . .
C6 C 0.3967(6) 0.4563(6) 0.8904(5) 0.0345(10) Uani 1 1 d U . .
H1 H 0.047(7) 0.841(10) 0.223(5) 0.09(3) Uiso 1 1 d D . .
H2 H 0.219(4) 0.782(7) 0.128(6) 0.052(17) Uiso 1 1 d D . .
H3 H 0.300(8) 0.882(6) -0.181(5) 0.059(18) Uiso 1 1 d D . .
H4 H 0.262(9) 1.033(6) -0.107(7) 0.07(2) Uiso 1 1 d D . .
H5 H 0.033(6) 1.153(6) 0.204(5) 0.040(14) Uiso 1 1 d D . .
H6 H -0.089(8) 1.283(5) 0.138(7) 0.08(2) Uiso 1 1 d D . .
H7 H 0.505(11) 0.266(13) 0.417(5) 0.13(4) Uiso 1 1 d D . .
H8 H 0.423(7) 0.322(8) 0.299(7) 0.07(2) Uiso 1 1 d D . .
H9 H 0.861(11) 0.494(6) 0.696(9) 0.10(3) Uiso 1 1 d D . .
H10 H 0.823(15) 0.664(9) 0.691(10) 0.16(5) Uiso 1 1 d D . .
H11 H 0.300(8) 0.197(8) 0.645(7) 0.054(17) Uiso 1 1 d . . .
H12 H 0.482(9) 0.082(9) 0.646(7) 0.053(17) Uiso 1 1 d . . .
H13 H 0.464(7) 0.179(6) 0.998(6) 0.036(13) Uiso 1 1 d . . .
H14 H 0.572(7) 0.071(7) 0.859(6) 0.039(14) Uiso 1 1 d . . .
H15 H 0.173(7) 0.368(7) 0.988(7) 0.042(14) Uiso 1 1 d . . .
H16 H 0.107(7) 0.375(7) 0.855(6) 0.042(14) Uiso 1 1 d . . .
H17 H 0.675(9) 0.182(9) 0.654(7) 0.054(18) Uiso 1 1 d . . .
H18 H 0.628(8) 0.359(8) 0.640(7) 0.053(16) Uiso 1 1 d . . .
H19 H 0.200(8) 0.479(7) 0.641(6) 0.046(15) Uiso 1 1 d . . .
H20 H 0.328(8) 0.532(8) 0.653(7) 0.051(18) Uiso 1 1 d . . .
H21 H 0.363(7) 0.465(6) 0.996(6) 0.037(13) Uiso 1 1 d . . .
H22 H 0.426(7) 0.530(7) 0.859(6) 0.032(13) Uiso 1 1 d . . .

loop_
_atom_site_aniso_label
_atom_site_aniso_U_11
_atom_site_aniso_U_22
_atom_site_aniso_U_33
_atom_site_aniso_U_23
_atom_site_aniso_U_13
_atom_site_aniso_U_12
Cu1 0.0268(4) 0.0274(4) 0.0274(4) 0.0024(3) -0.0079(3) -0.0118(3)
N1 0.0851(19) 0.0722(17) 0.0548(14) 0.0027(12) -0.0117(13) -0.0240(14)
N2 0.033(2) 0.032(2) 0.042(2) 0.0011(16) -0.0073(16) -0.0178(16)
N3 0.036(2) 0.042(2) 0.0291(19) -0.0026(16) -0.0084(15) -0.0163(17)
N4 0.0292(19) 0.037(2) 0.0359(19) 0.0054(16) -0.0130(15) -0.0163(16)
N5 0.0320(19) 0.0293(19) 0.035(2) -0.0001(15) -0.0102(15) -0.0099(16)
O1 0.0313(17) 0.0375(17) 0.0353(17) 0.0121(14) -0.0137(14) -0.0146(14)
O2 0.0292(16) 0.0328(17) 0.0360(17) -0.0025(14) -0.0004(13) -0.0153(14)
O3 0.0459(19) 0.0275(16) 0.0379(18) -0.0019(13) -0.0213(15) -0.0120(15)
O4 0.0851(19) 0.0722(17) 0.0548(14) 0.0027(12) -0.0117(13) -0.0240(14)
O5 0.0851(19) 0.0722(17) 0.0548(14) 0.0027(12) -0.0117(13) -0.0240(14)
O6 0.0851(19) 0.0722(17) 0.0548(14) 0.0027(12) -0.0117(13) -0.0240(14)
O7 0.051(2) 0.060(3) 0.038(2) -0.0047(18) 0.0002(17) -0.018(2)
O8 0.072(3) 0.070(3) 0.057(3) 0.004(2) -0.015(2) -0.030(3)
C1 0.041(3) 0.039(3) 0.044(3) -0.008(2) -0.010(2) -0.020(2)
C2 0.036(2) 0.030(2) 0.040(3) 0.008(2) -0.013(2) -0.013(2)
C3 0.028(2) 0.039(3) 0.039(3) -0.0009(19) -0.0063(19) -0.0169(19)
C4 0.030(2) 0.041(3) 0.040(2) 0.003(2) -0.0051(19) -0.017(2)
C5 0.041(3) 0.039(3) 0.036(2) 0.010(2) -0.017(2) -0.018(2)
C6 0.040(3) 0.031(2) 0.038(3) 0.0017(19) -0.0146(19) -0.019(2)

loop_
_atom_type_symbol
_atom_type_description
_atom_type_scat_dispersion_real
_atom_type_scat_dispersion_imag
_atom_type_scat_source
C C 0.0033 0.0016 'International Tables Vol C Tables 4.2.6.8 and 6.1.1.4'
H H 0.0000 0.0000 'International Tables Vol C Tables 4.2.6.8 and 6.1.1.4'
N N 0.0061 0.0033 'International Tables Vol C Tables 4.2.6.8 and 6.1.1.4'
O O 0.0106 0.0060 'International Tables Vol C Tables 4.2.6.8 and 6.1.1.4'
Cu Cu 0.3201 1.2651 'International Tables Vol C Tables 4.2.6.8 and 6.1.1.4'

loop_
_geom_angle_atom_site_label_1
_geom_angle_atom_site_label_2
_geom_angle_atom_site_label_3
_geom_angle
_geom_angle_site_symmetry_1
_geom_angle_site_symmetry_3
_geom_angle_publ_flag
O2 Cu1 O2 180.0(2) 2_575 . ?
O2 Cu1 O3 87.63(14) 2_575 2_575 ?
O2 Cu1 O3 92.37(14) . 2_575 ?
O2 Cu1 O3 92.37(14) 2_575 . ?
O2 Cu1 O3 87.63(14) . . ?
O3 Cu1 O3 180.0 2_575 . ?
O2 Cu1 O1 88.58(13) 2_575 2_575 ?
O2 Cu1 O1 91.42(13) . 2_575 ?
O3 Cu1 O1 92.58(14) 2_575 2_575 ?
O3 Cu1 O1 87.42(14) . 2_575 ?
O2 Cu1 O1 91.42(13) 2_575 . ?
O2 Cu1 O1 88.58(13) . . ?
O3 Cu1 O1 87.42(14) 2_575 . ?
O3 Cu1 O1 92.58(14) . . ?
O1 Cu1 O1 180.00(17) 2_575 . ?
O4 N1 O5 120.0(6) . . ?
O4 N1 O6 121.7(6) . . ?
O5 N1 O6 118.3(6) . . ?
C1 N2 C3 108.5(4) . . ?
C1 N2 C2 107.9(4) . . ?
C3 N2 C2 108.0(4) . . ?
C1 N3 C5 108.1(4) . . ?
C1 N3 C4 108.1(4) . . ?
C5 N3 C4 108.2(4) . . ?
C4 N4 C2 108.8(4) . . ?
C4 N4 C6 108.3(4) . . ?
C2 N4 C6 107.7(4) . . ?
C5 N5 C6 108.6(4) . . ?
C5 N5 C3 108.2(4) . . ?
C6 N5 C3 107.7(4) . . ?
Cu1 O1 H1 115(5) . . ?
Cu1 O1 H2 118(4) . . ?
H1 O1 H2 108(4) . . ?
Cu1 O2 H3 122(4) . . ?
Cu1 O2 H4 115(4) . . ?
H3 O2 H4 116(4) . . ?
Cu1 O3 H5 121(3) . . ?
Cu1 O3 H6 124(4) . . ?
H5 O3 H6 109(4) . . ?
H7 O7 H8 113(5) . . ?
H9 O8 H10 112(5) . . ?
N3 C1 N2 112.5(4) . . ?
N3 C1 H11 106(4) . . ?
N2 C1 H11 108(4) . . ?
N3 C1 H12 109(5) . . ?
N2 C1 H12 112(4) . . ?
H11 C1 H12 109(6) . . ?
N4 C2 N2 111.7(4) . . ?
N4 C2 H13 109(3) . . ?
N2 C2 H13 111(3) . . ?
N4 C2 H14 114(4) . . ?
N2 C2 H14 103(4) . . ?
H13 C2 H14 109(5) . . ?
N2 C3 N5 111.7(4) . . ?
N2 C3 H15 109(4) . . ?
N5 C3 H15 107(4) . . ?
N2 C3 H16 111(3) . . ?
N5 C3 H16 106(4) . . ?
H15 C3 H16 112(5) . . ?
N4 C4 N3 112.0(4) . . ?
N4 C4 H17 108(5) . . ?
N3 C4 H17 106(5) . . ?
N4 C4 H18 113(4) . . ?
N3 C4 H18 106(4) . . ?
H17 C4 H18 111(6) . . ?
N3 C5 N5 112.2(4) . . ?
N3 C5 H19 110(3) . . ?
N5 C5 H19 110(3) . . ?
N3 C5 H20 110(5) . . ?
N5 C5 H20 107(4) . . ?
H19 C5 H20 108(5) . . ?
N5 C6 N4 111.9(4) . . ?
N5 C6 H21 109(3) . . ?
N4 C6 H21 108(3) . . ?
N5 C6 H22 108(3) . . ?
N4 C6 H22 109(3) . . ?
H21 C6 H22 111(5) . . ?

loop_
_geom_bond_atom_site_label_1
_geom_bond_atom_site_label_2
_geom_bond_distance
_geom_bond_site_symmetry_2
_geom_bond_publ_flag
Cu1 O2 2.023(3) 2_575 ?
Cu1 O2 2.023(3) . ?
Cu1 O3 2.063(3) 2_575 ?
Cu1 O3 2.063(3) . ?
Cu1 O1 2.066(3) 2_575 ?
Cu1 O1 2.066(3) . ?
N1 O4 1.214(8) . ?
N1 O5 1.218(8) . ?
N1 O6 1.241(8) . ?
N2 C1 1.472(7) . ?
N2 C3 1.475(6) . ?
N2 C2 1.477(6) . ?
N3 C1 1.465(7) . ?
N3 C5 1.467(7) . ?
N3 C4 1.475(6) . ?
N4 C4 1.471(6) . ?
N4 C2 1.474(6) . ?
N4 C6 1.476(6) . ?
N5 C5 1.475(6) . ?
N5 C6 1.476(6) . ?
N5 C3 1.476(6) . ?
O1 H1 0.90(3) . ?
O1 H2 0.89(3) . ?
O2 H3 0.85(3) . ?
O2 H4 0.87(3) . ?
O3 H5 0.89(3) . ?
O3 H6 0.89(3) . ?
O7 H7 0.88(4) . ?
O7 H8 0.87(4) . ?
O8 H9 0.88(4) . ?
O8 H10 0.88(4) . ?
C1 H11 0.99(6) . ?
C1 H12 0.84(7) . ?
C2 H13 1.01(5) . ?
C2 H14 0.85(6) . ?
C3 H15 0.94(6) . ?
C3 H16 0.93(6) . ?
C4 H17 0.83(7) . ?
C4 H18 0.99(7) . ?
C5 H19 1.03(6) . ?
C5 H20 0.81(7) . ?
C6 H21 0.99(5) . ?
C6 H22 0.87(6) . ?

loop_
_geom_hbond_atom_site_label_D
_geom_hbond_atom_site_label_H
_geom_hbond_atom_site_label_A
_geom_hbond_distance_DH
_geom_hbond_distance_HA
_geom_hbond_distance_DA
_geom_hbond_angle_DHA
_geom_hbond_site_symmetry_A
O1 H1 O4 0.90(3) 1.98(4) 2.872(6) 171(8) 2_566
O1 H2 N4 0.89(3) 2.00(4) 2.877(5) 170(5) 2_666
O2 H3 O7 0.85(3) 1.85(4) 2.676(5) 163(6) 2_665
O2 H4 N2 0.87(3) 1.96(4) 2.806(5) 163(6) 1_564
O3 H5 O6 0.89(3) 1.98(4) 2.857(6) 167(5) 1_565
O3 H6 N5 0.89(3) 1.94(4) 2.830(5) 175(7) 2_576
O7 H7 N3 0.88(4) 1.96(4) 2.830(6) 170(10) .
O7 H8 O8 0.87(4) 1.97(4) 2.829(7) 170(7) 2_666
O8 H9 O5 0.88(4) 1.96(5) 2.804(7) 160(8) 1_655
O8 H10 O6 0.88(4) 2.06(5) 2.905(8) 160(10) 2_666
O8 H10 O5 0.88(4) 2.58(8) 3.310(8) 141(8) 2_666
O8 H10 N1 0.88(4) 2.60(5) 3.466(9) 168(9) 2_666

loop_
_geom_torsion_atom_site_label_1
_geom_torsion_atom_site_label_2
_geom_torsion_atom_site_label_3
_geom_torsion_atom_site_label_4
_geom_torsion
_geom_torsion_site_symmetry_1
_geom_torsion_site_symmetry_2
_geom_torsion_site_symmetry_3
_geom_torsion_site_symmetry_4
_geom_torsion_publ_flag
C5 N3 C1 N2 -58.1(5) . . . . ?
C4 N3 C1 N2 58.8(5) . . . . ?
C3 N2 C1 N3 58.0(5) . . . . ?
C2 N2 C1 N3 -58.9(5) . . . . ?
C4 N4 C2 N2 -58.1(5) . . . . ?
C6 N4 C2 N2 59.1(5) . . . . ?
C1 N2 C2 N4 58.0(5) . . . . ?
C3 N2 C2 N4 -59.1(5) . . . . ?
C1 N2 C3 N5 -57.7(5) . . . . ?
C2 N2 C3 N5 59.1(5) . . . . ?
C5 N5 C3 N2 58.1(5) . . . . ?
C6 N5 C3 N2 -59.2(5) . . . . ?
C2 N4 C4 N3 58.0(5) . . . . ?
C6 N4 C4 N3 -58.8(5) . . . . ?
C1 N3 C4 N4 -57.9(5) . . . . ?
C5 N3 C4 N4 58.9(5) . . . . ?
C1 N3 C5 N5 58.5(5) . . . . ?
C4 N3 C5 N5 -58.3(5) . . . . ?
C6 N5 C5 N3 57.8(5) . . . . ?
C3 N5 C5 N3 -58.8(5) . . . . ?
C5 N5 C6 N4 -57.4(5) . . . . ?
C3 N5 C6 N4 59.5(5) . . . . ?
C4 N4 C6 N5 58.0(5) . . . . ?
C2 N4 C6 N5 -59.5(5) . . . . ?
